data_7249040
loop_
_publ_author_name
'Das, Rudradip'
'Chatterjee, Deep Rohan'
'Kapoor, Saumya'
'Vyas, Het'
'Shard, Amit'

_publ_section_title
;
 Novel Sulfonamides Unveiled as Potent Anti-Lung Cancer Agents via Tumor
 Pyruvate Kinase M2 Activation
;
_journal_name_full 'RSC Medicinal Chemistry'
_journal_paper_doi 10.1039/D4MD00367E
_journal_year 2024
_chemical_absolute_configuration unk
_chemical_formula_moiety 'C20 H15 Fe N3 O'
_chemical_formula_sum 'C20 H15 Fe N3 O'
_chemical_formula_weight 369.207
_space_group_crystal_system monoclinic
_space_group_IT_number 7
_space_group_name_Hall 'P -2yc'
_space_group_name_H-M_alt 'P 1 c 1'
_symmetry_Int_Tables_number 7
_audit_block_doi 10.5517/ccdc.csd.cc2bpqrj
_audit_creation_date 2021-04-28
_audit_creation_method
;
Olex2 1.3
(compiled 2020.11.12 svn.r5f609507 for OlexSys, GUI svn.r6226)
;
_audit_update_record
;
2022-04-11 deposited with the CCDC.	2024-07-08 downloaded from the CCDC.
;
_cell_angle_alpha 90
_cell_angle_beta 105.031(2)
_cell_angle_gamma 90
_cell_formula_units_Z 4
_cell_length_a 21.2502(9)
_cell_length_b 5.9304(2)
_cell_length_c 13.1767(5)
_cell_measurement_reflns_used 7185
_cell_measurement_temperature 297(2)
_cell_measurement_theta_max 28.32
_cell_measurement_theta_min 2.98
_cell_volume 1603.74(11)
_computing_cell_refinement 'SAINT V8.38A (?, 2016)'
_computing_data_reduction 'SAINT V8.38A (?, 2016)'
_computing_molecular_graphics 'Olex2 1.3 (Dolomanov et al., 2009)'
_computing_publication_material 'Olex2 1.3 (Dolomanov et al., 2009)'
_computing_structure_refinement 'olex2.refine 1.3 (Bourhis et al., 2015)'
_computing_structure_solution 'SHELXT 2014/5 (Sheldrick, 2014)'
_diffrn_ambient_temperature 297.43
_diffrn_measured_fraction_theta_full 0.9762
_diffrn_measured_fraction_theta_max 0.9798
_diffrn_measurement_device_type 'Bruker APEX-II CCD'
_diffrn_measurement_method '\f and \w scans'
_diffrn_radiation_type 'Mo K\a'
_diffrn_radiation_wavelength 0.71073
_diffrn_reflns_av_R_equivalents 0.0274
_diffrn_reflns_av_unetI/netI 0.0409
_diffrn_reflns_Laue_measured_fraction_full 0.9762
_diffrn_reflns_Laue_measured_fraction_max 0.9798
_diffrn_reflns_limit_h_max 28
_diffrn_reflns_limit_h_min -27
_diffrn_reflns_limit_k_max 7
_diffrn_reflns_limit_k_min -7
_diffrn_reflns_limit_l_max 17
_diffrn_reflns_limit_l_min -17
_diffrn_reflns_number 12451
_diffrn_reflns_point_group_measured_fraction_full 0.8950
_diffrn_reflns_point_group_measured_fraction_max 0.8974
_diffrn_reflns_theta_full 25.2417
_diffrn_reflns_theta_max 28.33
_diffrn_reflns_theta_min 2.98
_diffrn_source_current 1.4
_diffrn_source_power 0.07
_diffrn_source_voltage 50.0
_diffrn_standards_number 0
_exptl_absorpt_coefficient_mu 0.953
_exptl_absorpt_correction_T_max 0.7457
_exptl_absorpt_correction_T_min 0.6558
_exptl_absorpt_correction_type none
_exptl_absorpt_process_details
;
SADABS-2016/2 (Bruker,2016/2) was used for absorption correction.
wR2(int) was 0.1525 before and 0.0439 after correction.
The Ratio of minimum to maximum transmission is 0.8794.
The \l/2 correction factor is Not present.
;
_exptl_crystal_colour brown
_exptl_crystal_colour_primary brown
_exptl_crystal_density_diffrn 1.529
_exptl_crystal_description PLATE
_exptl_crystal_F_000 761.716
_exptl_crystal_size_max 0.58
_exptl_crystal_size_mid 0.193
_exptl_crystal_size_min 0.023
_refine_diff_density_max 0.3637
_refine_diff_density_min -0.2874
_refine_diff_density_rms 0.0604
_refine_ls_abs_structure_details 'Flack, H. D. (1983). Acta Cryst. A39, 876-881.'
_refine_ls_abs_structure_Flack 0.39(2)
_refine_ls_d_res_high 0.7487
_refine_ls_d_res_low 6.8410
_refine_ls_goodness_of_fit_ref 1.0439
_refine_ls_hydrogen_treatment mixed
_refine_ls_matrix_type full
_refine_ls_number_constraints 58
_refine_ls_number_parameters 455
_refine_ls_number_reflns 7182
_refine_ls_number_restraints 2
_refine_ls_restrained_S_all 1.0439
_refine_ls_R_factor_all 0.0479
_refine_ls_R_factor_gt 0.0434
_refine_ls_shift/su_max 0.0036
_refine_ls_shift/su_mean 0.0001
_refine_ls_structure_factor_coef Fsqd
_refine_ls_weighting_details 'w=1/[\s^2^(Fo^2^)+(0.0418P)^2^+1.7264P] where P=(Fo^2^+2Fc^2^)/3'
_refine_ls_weighting_scheme calc
_refine_ls_wR_factor_gt 0.1112
_refine_ls_wR_factor_ref 0.1149
_reflns_Friedel_coverage 0.815
_reflns_limit_h_max 28
_reflns_limit_h_min -27
_reflns_limit_k_max 7
_reflns_limit_k_min -7
_reflns_limit_l_max 17
_reflns_limit_l_min -17
_reflns_number_gt 6509
_reflns_number_total 7182
_reflns_threshold_expression I>=2u(I)
_cod_data_source_file d4md00367e2.cif
_cod_data_source_block '_m_b'
_cod_original_sg_symbol_Hall ' P -2yc'
_cod_database_code 7249040
_olex2_refinement_description
;
1. Fixed Uiso
 At 1.2 times of:
  All C(H) groups
2.a Ternary CH refined with riding coordinates:
 C12(H12), C15(H15), C14(H14), C13(H13), C16(H16), C18(H18), C17(H17),
 C19(H19), C20(H20), C32(H32), C33(H33), C34(H34), C35(H35), C36(H36), C37(H37),
  C38(H38), C39(H39), C40(H40)
2.b Aromatic/amide H refined with riding coordinates:
 C2(H2), C5(H5), C6(H6), C7(H7), C8(H8), C9(H9), C22(H22), C25(H25), C26(H26),
 C28(H28), C29(H29)
;
_olex2_submission_special_instructions 'No special instructions were received'

loop_
_space_group_symop_id
_space_group_symop_operation_xyz
1 x,y,z
2 x,-y,z+1/2

loop_
_atom_site_label
_atom_site_type_symbol
_atom_site_fract_x
_atom_site_fract_y
_atom_site_fract_z
_atom_site_U_iso_or_equiv
_atom_site_adp_type
_atom_site_occupancy
_atom_site_refinement_flags_posn
C1 C 0.7489(3) 0.6465(9) 0.4957(4) 0.0277(10) Uani 1.000000 .
C2 C 0.7158(3) 0.8095(10) 0.5399(4) 0.0332(11) Uani 1.000000 .
H2 H 0.7400(3) 0.9220(10) 0.5815(4) 0.0399(13) Uiso 1.000000 R
C3 C 0.6490(3) 0.8099(12) 0.5241(4) 0.0348(11) Uani 1.000000 .
H30 H 0.364(3) 0.938(10) 0.298(4) 0.075(17) Uiso 1.000000 .
C4 C 0.6371(3) 0.4894(13) 0.4218(5) 0.0420(13) Uani 1.000000 .
C5 C 0.6147(4) 0.3113(11) 0.3573(6) 0.0497(17) Uani 1.000000 .
H5 H 0.5715(4) 0.2688(11) 0.3296(6) 0.060(2) Uiso 1.000000 R
C6 C 0.6683(4) 0.2092(13) 0.3418(5) 0.0499(17) Uani 1.000000 .
H6 H 0.6657(4) 0.0781(13) 0.3022(5) 0.060(2) Uiso 1.000000 R
C7 C 0.6160(4) 1.2881(12) 0.6610(5) 0.0463(17) Uani 1.000000 .
H7 H 0.6294(4) 1.4202(12) 0.6983(5) 0.056(2) Uiso 1.000000 R
C8 C 0.5570(4) 1.2115(14) 0.6390(6) 0.061(2) Uani 1.000000 .
H8 H 0.5214(4) 1.2756(14) 0.6570(6) 0.073(3) Uiso 1.000000 R
C9 C 0.5578(3) 1.0052(16) 0.5806(5) 0.0564(18) Uani 1.000000 .
H9 H 0.5223(3) 0.9118(16) 0.5534(5) 0.068(2) Uiso 1.000000 R
C10 C 0.6173(3) 0.9732(11) 0.5728(4) 0.0419(14) Uani 1.000000 .
C11 C 0.8186(3) 0.6304(10) 0.5109(4) 0.0366(12) Uani 1.000000 .
C12 C 0.8611(3) 0.8302(10) 0.5494(4) 0.0297(10) Uani 1.000000 .
H12 H 0.8481(3) 0.9792(10) 0.5689(4) 0.0356(11) Uiso 1.000000 R
C15 C 0.8583(3) 0.4525(12) 0.4931(5) 0.0439(14) Uani 1.000000 .
H15 H 0.8435(3) 0.3023(12) 0.4659(5) 0.0527(17) Uiso 1.000000 R
C14 C 0.9254(3) 0.5288(14) 0.5277(5) 0.0473(16) Uani 1.000000 .
H14 H 0.9639(3) 0.4399(14) 0.5256(5) 0.0567(19) Uiso 1.000000 R
C13 C 0.9258(3) 0.7458(12) 0.5610(5) 0.0448(18) Uani 1.000000 .
H13 H 0.9654(3) 0.8371(12) 0.5847(5) 0.054(2) Uiso 1.000000 R
C16 C 0.8627(5) 0.6081(11) 0.2600(5) 0.076(3) Uani 1.000000 .
H16 H 0.8620(5) 0.4492(11) 0.2393(5) 0.092(3) Uiso 1.000000 R
C18 C 0.9014(3) 0.9548(13) 0.3132(4) 0.056(2) Uani 1.000000 .
H18 H 0.9319(3) 1.0787(13) 0.3387(4) 0.067(2) Uiso 1.000000 R
C17 C 0.9178(5) 0.7487(18) 0.2873(7) 0.085(4) Uani 1.000000 .
H17 H 0.9626(5) 0.6986(18) 0.2933(7) 0.102(4) Uiso 1.000000 R
C19 C 0.8312(3) 0.9668(11) 0.2968(5) 0.0481(15) Uani 1.000000 .
H19 H 0.8046(3) 1.0974(11) 0.3047(5) 0.0577(17) Uiso 1.000000 R
C20 C 0.8095(4) 0.7383(12) 0.2618(6) 0.054(2) Uani 1.000000 .
H20 H 0.7642(4) 0.6861(12) 0.2436(6) 0.065(2) Uiso 1.000000 R
C21 C 0.2537(3) 0.1434(10) 0.4994(4) 0.0318(10) Uani 1.000000 .
C22 C 0.2810(3) 0.3017(10) 0.4538(4) 0.0330(11) Uani 1.000000 .
H22 H 0.2554(3) 0.4099(10) 0.4112(4) 0.0396(13) Uiso 1.000000 R
C23 C 0.3511(3) 0.3042(11) 0.4713(4) 0.0337(11) Uani 1.000000 .
C24 C 0.3579(3) -0.0069(11) 0.5704(4) 0.0339(11) Uani 1.000000 .
C25 C 0.3842(4) -0.1974(13) 0.6309(4) 0.0477(17) Uani 1.000000 .
H25 H 0.4272(4) -0.2468(13) 0.6497(4) 0.057(2) Uiso 1.000000 R
C26 C 0.3293(4) -0.2951(12) 0.6560(6) 0.0509(17) Uani 1.000000 .
H26 H 0.3320(4) -0.4210(12) 0.6990(6) 0.061(2) Uiso 1.000000 R
C27 C 0.3829(3) 0.4806(11) 0.4218(4) 0.0355(12) Uani 1.000000 .
C28 C 0.4460(3) 0.5037(15) 0.4140(5) 0.0499(16) Uani 1.000000 .
H28 H 0.4811(3) 0.4094(15) 0.4423(5) 0.0599(19) Uiso 1.000000 R
C29 C 0.4459(3) 0.6954(16) 0.3557(6) 0.060(2) Uani 1.000000 .
H29 H 0.4816(3) 0.7547(16) 0.3362(6) 0.072(2) Uiso 1.000000 R
C30 C 0.3844(4) 0.7842(14) 0.3310(7) 0.064(2) Uani 1.000000 .
C31 C 0.1825(3) 0.1433(8) 0.4833(4) 0.0264(9) Uani 1.000000 .
C32 C 0.1404(3) -0.0464(9) 0.4962(4) 0.0367(13) Uani 1.000000 .
H32 H 0.1555(3) -0.1964(9) 0.5229(4) 0.0440(15) Uiso 1.000000 R
C33 C 0.0764(3) 0.0244(15) 0.4677(5) 0.0486(17) Uani 1.000000 .
H33 H 0.0383(3) -0.0668(15) 0.4700(5) 0.058(2) Uiso 1.000000 R
C34 C 0.0753(4) 0.2597(11) 0.4344(5) 0.0484(18) Uani 1.000000 .
H34 H 0.0374(4) 0.3568(11) 0.4072(5) 0.058(2) Uiso 1.000000 R
C35 C 0.1380(3) 0.3030(13) 0.4391(4) 0.0449(16) Uani 1.000000 .
H35 H 0.1519(3) 0.4541(13) 0.4239(4) 0.054(2) Uiso 1.000000 R
C36 C 0.1876(4) 0.2499(17) 0.7356(5) 0.071(3) Uani 1.000000 .
H36 H 0.2323(4) 0.1939(17) 0.7613(5) 0.085(4) Uiso 1.000000 R
C37 C 0.1296(3) 0.1353(12) 0.7382(4) 0.0542(17) Uani 1.000000 .
H37 H 0.1275(3) -0.0193(12) 0.7634(4) 0.065(2) Uiso 1.000000 R
C38 C 0.0766(3) 0.2658(12) 0.6926(5) 0.0469(15) Uani 1.000000 .
H38 H 0.0304(3) 0.2332(12) 0.6852(5) 0.0563(18) Uiso 1.000000 R
C39 C 0.1061(4) 0.4760(12) 0.6734(6) 0.066(2) Uani 1.000000 .
H39 H 0.0823(4) 0.6138(12) 0.6457(6) 0.079(3) Uiso 1.000000 R
C40 C 0.1695(4) 0.4521(14) 0.6978(4) 0.062(2) Uani 1.000000 .
H40 H 0.1999(4) 0.5703(14) 0.6887(4) 0.075(3) Uiso 1.000000 R
N41 N 0.7066(2) 0.4858(9) 0.4344(4) 0.0393(11) Uani 1.000000 .
N42 N 0.7247(3) 0.3058(10) 0.3861(4) 0.0425(12) Uani 1.000000 .
N43 N 0.6096(3) 0.6565(11) 0.4677(4) 0.0415(12) Uani 1.000000 .
N44 N 0.3893(3) 0.1512(10) 0.5306(4) 0.0389(11) Uani 1.000000 .
N45 N 0.2925(2) -0.0126(7) 0.5570(3) 0.0300(9) Uani 1.000000 .
N46 N 0.2726(3) -0.1874(9) 0.6112(4) 0.0493(14) Uani 1.000000 .
O47 O 0.6570(2) 1.1487(8) 0.6219(4) 0.0438(10) Uani 1.000000 .
O48 O 0.3456(2) 0.6517(8) 0.3714(3) 0.0416(10) Uani 1.000000 .
Fe49 Fe 0.87100(4) 0.72639(14) 0.40594(7) 0.03228(18) Uani 1.000000 .
Fe50 Fe 0.12860(4) 0.22296(12) 0.58542(6) 0.02740(15) Uani 1.000000 .

loop_
_atom_site_aniso_label
_atom_site_aniso_U_11
_atom_site_aniso_U_22
_atom_site_aniso_U_33
_atom_site_aniso_U_12
_atom_site_aniso_U_13
_atom_site_aniso_U_23
C1 0.036(3) 0.027(2) 0.022(2) 0.002(2) 0.0106(17) -0.0016(17)
C2 0.034(3) 0.031(2) 0.038(2) 0.006(2) 0.016(2) -0.012(2)
C3 0.022(2) 0.052(3) 0.030(2) -0.003(2) 0.0059(19) 0.003(2)
C4 0.037(3) 0.054(3) 0.035(3) -0.005(3) 0.010(2) 0.010(2)
C5 0.049(4) 0.034(3) 0.066(4) -0.019(3) 0.016(3) 0.001(3)
C6 0.066(4) 0.047(4) 0.039(3) -0.021(3) 0.016(3) -0.008(2)
C7 0.067(5) 0.050(4) 0.031(3) 0.014(3) 0.027(3) 0.002(2)
C8 0.078(5) 0.071(5) 0.041(3) 0.039(4) 0.025(3) -0.004(3)
C9 0.041(3) 0.075(5) 0.046(3) 0.010(3) -0.003(2) -0.012(3)
C10 0.039(3) 0.049(3) 0.030(2) 0.004(2) -0.003(2) -0.012(2)
C11 0.035(3) 0.048(3) 0.024(2) -0.004(2) 0.0027(17) 0.008(2)
C12 0.028(2) 0.0321(19) 0.029(2) 0.0029(17) 0.0090(17) 0.0002(16)
C15 0.036(3) 0.050(4) 0.049(3) 0.013(3) 0.016(2) 0.008(3)
C14 0.045(3) 0.067(4) 0.034(3) 0.021(3) 0.017(2) 0.017(3)
C13 0.012(2) 0.089(5) 0.033(3) 0.008(2) 0.0052(18) 0.011(3)
C16 0.172(9) 0.030(2) 0.031(3) 0.012(3) 0.034(4) 0.014(2)
C18 0.039(3) 0.088(5) 0.034(2) -0.030(3) -0.0026(19) 0.029(3)
C17 0.084(7) 0.136(9) 0.055(4) 0.052(6) 0.055(5) 0.044(4)
C19 0.051(4) 0.038(3) 0.058(3) 0.010(2) 0.019(3) 0.009(2)
C20 0.046(4) 0.066(4) 0.042(3) -0.018(3) -0.003(3) 0.016(3)
C21 0.033(3) 0.035(3) 0.029(2) 0.006(2) 0.0109(18) -0.0033(19)
C22 0.030(2) 0.041(3) 0.027(2) 0.008(2) 0.0057(17) -0.004(2)
C23 0.045(3) 0.033(2) 0.027(2) -0.004(2) 0.015(2) 0.0028(19)
C24 0.035(3) 0.035(2) 0.034(2) 0.015(2) 0.0122(19) 0.005(2)
C25 0.050(4) 0.068(4) 0.022(2) 0.016(3) 0.004(2) 0.010(2)
C26 0.078(5) 0.032(3) 0.044(3) 0.007(3) 0.017(3) 0.013(2)
C27 0.031(3) 0.047(3) 0.036(2) -0.007(2) 0.021(2) -0.014(2)
C28 0.031(3) 0.073(4) 0.055(3) -0.009(3) 0.026(2) -0.002(3)
C29 0.033(3) 0.088(5) 0.062(4) -0.016(3) 0.017(3) 0.001(4)
C30 0.057(5) 0.060(5) 0.069(5) -0.028(4) 0.005(4) 0.016(3)
C31 0.034(2) 0.027(2) 0.0249(19) -0.0077(19) 0.0193(16) 0.0019(17)
C32 0.060(4) 0.030(3) 0.024(2) -0.013(3) 0.017(2) -0.0085(19)
C33 0.033(3) 0.073(5) 0.037(3) -0.020(3) 0.003(2) -0.005(3)
C34 0.063(4) 0.061(4) 0.021(2) 0.010(3) 0.011(2) 0.010(2)
C35 0.039(3) 0.086(4) 0.0145(19) 0.028(3) 0.0161(18) 0.023(2)
C36 0.055(4) 0.137(8) 0.015(2) 0.029(4) -0.002(2) -0.009(3)
C37 0.064(3) 0.081(4) 0.020(2) -0.007(3) 0.0158(19) 0.028(2)
C38 0.033(3) 0.080(4) 0.030(2) -0.008(2) 0.0129(19) -0.009(2)
C39 0.118(7) 0.036(3) 0.051(3) -0.003(3) 0.037(4) 0.002(2)
C40 0.077(5) 0.092(5) 0.016(2) -0.045(4) 0.009(2) -0.013(3)
N41 0.039(3) 0.040(3) 0.038(2) -0.003(2) 0.0085(19) -0.006(2)
N42 0.043(3) 0.042(3) 0.045(3) 0.002(2) 0.015(2) -0.017(2)
N43 0.031(2) 0.060(3) 0.030(2) -0.012(2) 0.0034(16) -0.001(2)
N44 0.038(3) 0.041(3) 0.043(2) -0.000(2) 0.0208(19) 0.003(2)
N45 0.042(3) 0.0224(18) 0.0307(19) 0.0044(19) 0.0196(17) 0.0019(16)
N46 0.084(4) 0.028(2) 0.045(3) 0.008(2) 0.033(3) 0.006(2)
O47 0.043(2) 0.041(2) 0.050(2) 0.002(2) 0.0165(18) -0.013(2)
O48 0.040(2) 0.050(3) 0.035(2) -0.008(2) 0.0098(16) 0.0026(18)
Fe49 0.0289(4) 0.0428(4) 0.0272(3) 0.0036(4) 0.0109(3) 0.0008(4)
Fe50 0.0272(3) 0.0380(4) 0.0182(3) -0.0048(4) 0.0081(2) -0.0017(4)

loop_
_atom_type_symbol
_atom_type_scat_dispersion_real
_atom_type_scat_dispersion_imag
_atom_type_scat_Cromer_Mann_a1
_atom_type_scat_Cromer_Mann_a2
_atom_type_scat_Cromer_Mann_a3
_atom_type_scat_Cromer_Mann_a4
_atom_type_scat_Cromer_Mann_b1
_atom_type_scat_Cromer_Mann_b2
_atom_type_scat_Cromer_Mann_b3
_atom_type_scat_Cromer_Mann_b4
_atom_type_scat_Cromer_Mann_c
_atom_type_scat_source
_atom_type_scat_dispersion_source
H 0.00000 0.00000 0.49300 0.32291 0.14019 0.04081 10.51090 26.12570 3.14236 57.79970 0.0030380000826 'International Tables Volume C Table 6.1.1.4 (pp. 500-502)' 'Henke, Gullikson and Davis, At. Data and Nucl. Data Tables, 1993, 54, 2'
C 0.00347 0.00161 2.31000 1.02000 1.58860 0.86500 20.84390 10.20750 0.56870 51.65120 0.215599998832 'International Tables Volume C Table 6.1.1.4 (pp. 500-502)' 'Henke, Gullikson and Davis, At. Data and Nucl. Data Tables, 1993, 54, 2'
Fe 0.35822 0.84933 11.76950 7.35730 3.52220 2.30450 4.76110 0.30720 15.35350 76.88050 1.03690004349 'International Tables Volume C Table 6.1.1.4 (pp. 500-502)' 'Henke, Gullikson and Davis, At. Data and Nucl. Data Tables, 1993, 54, 2'
O 0.01158 0.00611 3.04850 2.28680 1.54630 0.86700 13.27710 5.70110 0.32390 32.90890 0.250800013542 'International Tables Volume C Table 6.1.1.4 (pp. 500-502)' 'Henke, Gullikson and Davis, At. Data and Nucl. Data Tables, 1993, 54, 2'
N 0.00653 0.00323 12.21260 3.13220 2.01250 1.16630 0.00570 9.89330 28.99750 0.58260 -11.5290002823 'International Tables Volume C Table 6.1.1.4 (pp. 500-502)' 'Henke, Gullikson and Davis, At. Data and Nucl. Data Tables, 1993, 54, 2'

loop_
_citation_id
_citation_doi
_citation_year
1 10.1021/acs.organomet.2c00348 2022

loop_
_geom_angle_atom_site_label_1
_geom_angle_atom_site_label_2
_geom_angle_atom_site_label_3
_geom_angle
_geom_angle_site_symmetry_1
_geom_angle_site_symmetry_3
_geom_angle_publ_flag
C11 C1 C2 126.3(5) . . ?
N41 C1 C2 112.8(5) . . ?
N41 C1 C11 120.8(5) . . ?
H2 C2 C1 118.5(3) . . ?
C3 C2 C1 123.0(6) . . ?
C3 C2 H2 118.5(4) . . ?
C10 C3 C2 121.4(5) . . ?
N43 C3 C2 123.9(6) . . ?
N43 C3 C10 114.6(5) . . ?
N41 C4 C5 104.0(6) . . ?
N43 C4 C5 135.8(6) . . ?
N43 C4 N41 120.1(6) . . ?
H5 C5 C4 127.2(4) . . ?
C6 C5 C4 105.6(6) . . ?
C6 C5 H5 127.2(4) . . ?
H6 C6 C5 121.8(4) . . ?
N42 C6 C5 116.3(7) . . ?
N42 C6 H6 121.8(4) . . ?
C8 C7 H7 124.1(4) . . ?
O47 C7 H7 124.1(4) . . ?
O47 C7 C8 111.8(6) . . ?
H8 C8 C7 127.1(4) . . ?
C9 C8 C7 105.8(6) . . ?
C9 C8 H8 127.1(5) . . ?
H9 C9 C8 126.0(5) . . ?
C10 C9 C8 108.0(7) . . ?
C10 C9 H9 126.0(4) . . ?
C9 C10 C3 135.5(6) . . ?
O47 C10 C3 114.7(5) . . ?
O47 C10 C9 109.7(6) . . ?
C12 C11 C1 120.1(5) . . ?
C15 C11 C1 131.5(6) . . ?
C15 C11 C12 108.3(5) . . ?
Fe49 C11 C1 126.9(4) . . ?
Fe49 C11 C12 68.0(3) . . ?
Fe49 C11 C15 69.2(3) . . ?
H12 C12 C11 128.0(3) . . ?
C13 C12 C11 103.8(5) . . ?
C13 C12 H12 128.0(4) . . ?
Fe49 C12 C11 69.3(3) . . ?
Fe49 C12 H12 127.98(16) . . ?
Fe49 C12 C13 70.6(3) . . ?
H15 C15 C11 126.4(4) . . ?
C14 C15 C11 107.2(6) . . ?
C14 C15 H15 126.4(4) . . ?
Fe49 C15 C11 70.8(3) . . ?
Fe49 C15 H15 126.4(2) . . ?
Fe49 C15 C14 70.5(4) . . ?
H14 C14 C15 125.6(4) . . ?
C13 C14 C15 108.7(6) . . ?
C13 C14 H14 125.6(4) . . ?
Fe49 C14 C15 68.2(3) . . ?
Fe49 C14 H14 125.63(18) . . ?
Fe49 C14 C13 70.8(4) . . ?
C14 C13 C12 111.7(6) . . ?
H13 C13 C12 124.1(4) . . ?
H13 C13 C14 124.1(4) . . ?
Fe49 C13 C12 68.7(3) . . ?
Fe49 C13 C14 71.0(4) . . ?
Fe49 C13 H13 124.06(18) . . ?
C17 C16 H16 126.3(5) . . ?
C20 C16 H16 126.3(5) . . ?
C20 C16 C17 107.3(6) . . ?
Fe49 C16 H16 126.31(17) . . ?
Fe49 C16 C17 71.8(4) . . ?
Fe49 C16 C20 69.9(4) . . ?
C17 C18 H18 125.3(5) . . ?
C19 C18 H18 125.3(4) . . ?
C19 C18 C17 109.4(7) . . ?
Fe49 C18 H18 125.29(16) . . ?
Fe49 C18 C17 72.0(4) . . ?
Fe49 C18 C19 69.5(3) . . ?
C18 C17 C16 110.5(7) . . ?
H17 C17 C16 124.6(5) . . ?
H17 C17 C18 124.6(5) . . ?
Fe49 C17 C16 67.8(4) . . ?
Fe49 C17 C18 69.9(4) . . ?
Fe49 C17 H17 124.6(3) . . ?
H19 C19 C18 128.4(4) . . ?
C20 C19 C18 103.2(6) . . ?
C20 C19 H19 128.4(4) . . ?
Fe49 C19 C18 68.9(3) . . ?
Fe49 C19 H19 128.36(19) . . ?
Fe49 C19 C20 67.4(3) . . ?
C19 C20 C16 109.4(7) . . ?
H20 C20 C16 125.3(5) . . ?
H20 C20 C19 125.3(4) . . ?
Fe49 C20 C16 70.1(4) . . ?
Fe49 C20 C19 70.2(4) . . ?
Fe49 C20 H20 125.3(2) . . ?
C31 C21 C22 119.2(5) . . ?
N45 C21 C22 118.0(5) . . ?
N45 C21 C31 122.8(5) . . ?
H22 C22 C21 120.4(3) . . ?
C23 C22 C21 119.2(5) . . ?
C23 C22 H22 120.4(3) . . ?
C27 C23 C22 120.3(5) . . ?
N44 C23 C22 122.2(5) . . ?
N44 C23 C27 117.5(5) . . ?
N44 C24 C25 128.3(6) . . ?
N45 C24 C25 107.1(6) . . ?
N45 C24 N44 124.6(5) . . ?
H25 C25 C24 128.3(4) . . ?
C26 C25 C24 103.4(6) . . ?
C26 C25 H25 128.3(4) . . ?
H26 C26 C25 123.3(4) . . ?
N46 C26 C25 113.5(6) . . ?
N46 C26 H26 123.3(4) . . ?
C28 C27 C23 131.7(6) . . ?
O48 C27 C23 117.9(5) . . ?
O48 C27 C28 110.4(6) . . ?
H28 C28 C27 127.3(4) . . ?
C29 C28 C27 105.4(7) . . ?
C29 C28 H28 127.3(4) . . ?
H29 C29 C28 125.9(4) . . ?
C30 C29 C28 108.3(6) . . ?
C30 C29 H29 125.9(5) . . ?
C29 C30 H30 134(3) . . ?
O48 C30 H30 116(3) . . ?
O48 C30 C29 109.1(7) . . ?
C32 C31 C21 128.0(5) . . ?
C35 C31 C21 129.5(5) . . ?
C35 C31 C32 101.8(6) . . ?
Fe50 C31 C21 129.6(4) . . ?
Fe50 C31 C32 68.8(3) . . ?
Fe50 C31 C35 70.9(3) . . ?
H32 C32 C31 125.6(4) . . ?
C33 C32 C31 108.8(6) . . ?
C33 C32 H32 125.6(4) . . ?
Fe50 C32 C31 68.7(3) . . ?
Fe50 C32 H32 125.59(16) . . ?
Fe50 C32 C33 70.1(4) . . ?
H33 C33 C32 126.0(4) . . ?
C34 C33 C32 108.0(6) . . ?
C34 C33 H33 126.0(4) . . ?
Fe50 C33 C32 70.3(3) . . ?
Fe50 C33 H33 125.98(19) . . ?
Fe50 C33 C34 68.8(4) . . ?
H34 C34 C33 128.1(4) . . ?
C35 C34 C33 103.3(6) . . ?
C35 C34 H34 128.1(4) . . ?
Fe50 C34 C33 69.0(3) . . ?
Fe50 C34 H34 128.1(2) . . ?
Fe50 C34 C35 71.4(4) . . ?
C34 C35 C31 117.3(6) . . ?
H35 C35 C31 120.8(4) . . ?
H35 C35 C34 120.8(4) . . ?
Fe50 C35 C31 70.2(3) . . ?
Fe50 C35 C34 70.2(3) . . ?
Fe50 C35 H35 120.8(2) . . ?
C37 C36 H36 127.0(5) . . ?
C40 C36 H36 127.0(6) . . ?
C40 C36 C37 106.0(7) . . ?
Fe50 C36 H36 127.0(2) . . ?
Fe50 C36 C37 70.6(4) . . ?
Fe50 C36 C40 70.2(4) . . ?
H37 C37 C36 124.9(5) . . ?
C38 C37 C36 109.9(6) . . ?
C38 C37 H37 124.9(4) . . ?
Fe50 C37 C36 69.3(3) . . ?
Fe50 C37 H37 124.9(2) . . ?
Fe50 C37 C38 68.4(3) . . ?
H38 C38 C37 128.4(4) . . ?
C39 C38 C37 102.7(6) . . ?
C39 C38 H38 128.4(5) . . ?
Fe50 C38 C37 72.5(4) . . ?
Fe50 C38 H38 128.35(19) . . ?
Fe50 C38 C39 69.3(4) . . ?
H39 C39 C38 125.4(5) . . ?
C40 C39 C38 109.2(7) . . ?
C40 C39 H39 125.4(5) . . ?
Fe50 C39 C38 68.9(4) . . ?
Fe50 C39 H39 125.4(2) . . ?
Fe50 C39 C40 71.3(4) . . ?
C39 C40 C36 111.8(7) . . ?
H40 C40 C36 124.1(6) . . ?
H40 C40 C39 124.1(5) . . ?
Fe50 C40 C36 72.2(4) . . ?
Fe50 C40 C39 71.0(4) . . ?
Fe50 C40 H40 124.08(19) . . ?
C4 N41 C1 122.5(5) . . ?
N42 N41 C1 125.9(5) . . ?
N42 N41 C4 111.5(5) . . ?
N41 N42 C6 102.4(6) . . ?
C4 N43 C3 117.7(5) . . ?
C24 N44 C23 114.9(5) . . ?
C24 N45 C21 121.1(5) . . ?
N46 N45 C21 125.8(5) . . ?
N46 N45 C24 113.1(5) . . ?
N45 N46 C26 102.8(6) . . ?
C10 O47 C7 104.7(6) . . ?
C30 O48 C27 106.9(6) . . ?
C12 Fe49 C11 42.6(2) . . ?
C15 Fe49 C11 40.0(2) . . ?
C15 Fe49 C12 70.2(3) . . ?
C14 Fe49 C11 67.5(2) . . ?
C14 Fe49 C12 68.1(2) . . ?
C14 Fe49 C15 41.2(3) . . ?
C13 Fe49 C11 67.6(2) . . ?
C13 Fe49 C12 40.7(2) . . ?
C13 Fe49 C15 67.3(3) . . ?
C13 Fe49 C14 38.2(3) . . ?
C16 Fe49 C11 127.9(3) . . ?
C16 Fe49 C12 169.0(4) . . ?
C16 Fe49 C15 105.5(3) . . ?
C16 Fe49 C14 115.8(3) . . ?
C16 Fe49 C13 148.0(3) . . ?
C18 Fe49 C11 153.3(3) . . ?
C18 Fe49 C12 118.5(3) . . ?
C18 Fe49 C15 166.4(3) . . ?
C18 Fe49 C14 129.7(3) . . ?
C18 Fe49 C13 111.6(2) . . ?
C18 Fe49 C16 67.8(3) . . ?
C17 Fe49 C11 166.8(4) . . ?
C17 Fe49 C12 149.8(4) . . ?
C17 Fe49 C15 129.5(3) . . ?
C17 Fe49 C14 109.9(3) . . ?
C17 Fe49 C13 119.0(3) . . ?
C17 Fe49 C16 40.4(4) . . ?
C17 Fe49 C18 38.1(3) . . ?
C19 Fe49 C11 117.7(2) . . ?
C19 Fe49 C12 108.5(3) . . ?
C19 Fe49 C15 148.9(3) . . ?
C19 Fe49 C14 168.9(3) . . ?
C19 Fe49 C13 132.6(3) . . ?
C19 Fe49 C16 69.7(3) . . ?
C19 Fe49 C18 41.7(2) . . ?
C19 Fe49 C17 67.4(3) . . ?
C20 Fe49 C11 108.1(3) . . ?
C20 Fe49 C12 131.6(3) . . ?
C20 Fe49 C15 114.2(3) . . ?
C20 Fe49 C14 147.7(3) . . ?
C20 Fe49 C13 172.0(3) . . ?
C20 Fe49 C16 40.0(4) . . ?
C20 Fe49 C18 68.9(3) . . ?
C20 Fe49 C17 66.7(4) . . ?
C20 Fe49 C19 42.4(3) . . ?
C32 Fe50 C31 42.4(2) . . ?
C33 Fe50 C31 69.5(2) . . ?
C33 Fe50 C32 39.6(3) . . ?
C34 Fe50 C31 69.1(3) . . ?
C34 Fe50 C32 68.8(3) . . ?
C34 Fe50 C33 42.2(3) . . ?
C35 Fe50 C31 38.9(2) . . ?
C35 Fe50 C32 65.2(3) . . ?
C35 Fe50 C33 65.3(3) . . ?
C35 Fe50 C34 38.4(3) . . ?
C36 Fe50 C31 110.3(3) . . ?
C36 Fe50 C32 118.7(3) . . ?
C36 Fe50 C33 148.8(4) . . ?
C36 Fe50 C34 168.8(3) . . ?
C36 Fe50 C35 134.8(3) . . ?
C37 Fe50 C31 135.9(3) . . ?
C37 Fe50 C32 113.1(3) . . ?
C37 Fe50 C33 117.5(3) . . ?
C37 Fe50 C34 147.3(3) . . ?
C37 Fe50 C35 173.9(3) . . ?
C37 Fe50 C36 40.1(3) . . ?
C38 Fe50 C31 173.5(3) . . ?
C38 Fe50 C32 132.3(3) . . ?
C38 Fe50 C33 108.5(3) . . ?
C38 Fe50 C34 113.8(3) . . ?
C38 Fe50 C35 146.5(3) . . ?
C38 Fe50 C36 68.0(3) . . ?
C38 Fe50 C37 39.1(3) . . ?
C39 Fe50 C31 143.7(3) . . ?
C39 Fe50 C32 173.1(3) . . ?
C39 Fe50 C33 134.6(3) . . ?
C39 Fe50 C34 109.1(3) . . ?
C39 Fe50 C35 117.6(3) . . ?
C39 Fe50 C36 64.4(3) . . ?
C39 Fe50 C37 64.8(3) . . ?
C39 Fe50 C38 41.8(3) . . ?
C40 Fe50 C31 115.4(3) . . ?
C40 Fe50 C32 148.4(3) . . ?
C40 Fe50 C33 171.7(4) . . ?
C40 Fe50 C34 131.8(3) . . ?
C40 Fe50 C35 113.8(3) . . ?
C40 Fe50 C36 37.6(3) . . ?
C40 Fe50 C37 64.3(3) . . ?
C40 Fe50 C38 67.4(3) . . ?
C40 Fe50 C39 37.7(3) . . ?

loop_
_geom_bond_atom_site_label_1
_geom_bond_atom_site_label_2
_geom_bond_distance
_geom_bond_site_symmetry_2
_geom_bond_publ_flag
C1 C2 1.407(7) . ?
C1 C11 1.444(8) . ?
C1 N41 1.412(7) . ?
C2 H2 0.9300 . ?
C2 C3 1.381(8) . ?
C3 C10 1.424(9) . ?
C3 N43 1.325(8) . ?
H30 C30 1.06(6) . ?
C4 C5 1.363(10) . ?
C4 N41 1.443(8) . ?
C4 N43 1.368(10) . ?
C5 H5 0.9300 . ?
C5 C6 1.353(12) . ?
C6 H6 0.9300 . ?
C6 N42 1.320(10) . ?
C7 H7 0.9300 . ?
C7 C8 1.294(13) . ?
C7 O47 1.393(8) . ?
C8 H8 0.9300 . ?
C8 C9 1.448(11) . ?
C9 H9 0.9300 . ?
C9 C10 1.308(9) . ?
C10 O47 1.390(7) . ?
C11 C12 1.497(8) . ?
C11 C15 1.408(9) . ?
C11 Fe49 2.068(5) . ?
C12 H12 0.9800 . ?
C12 C13 1.433(7) . ?
C12 Fe49 2.050(5) . ?
C15 H15 0.9800 . ?
C15 C14 1.452(9) . ?
C15 Fe49 2.047(7) . ?
C14 H14 0.9800 . ?
C14 C13 1.359(11) . ?
C14 Fe49 2.078(6) . ?
C13 H13 0.9800 . ?
C13 Fe49 2.076(6) . ?
C16 H16 0.9800 . ?
C16 C17 1.407(14) . ?
C16 C20 1.374(13) . ?
C16 Fe49 2.012(7) . ?
C18 H18 0.9800 . ?
C18 C17 1.340(12) . ?
C18 C19 1.452(8) . ?
C18 Fe49 2.038(5) . ?
C17 H17 0.9800 . ?
C17 Fe49 2.064(7) . ?
C19 H19 0.9800 . ?
C19 C20 1.467(9) . ?
C19 Fe49 2.046(6) . ?
C20 H20 0.9800 . ?
C20 Fe49 2.008(7) . ?
C21 C22 1.326(8) . ?
C21 C31 1.472(8) . ?
C21 N45 1.337(7) . ?
C22 H22 0.9300 . ?
C22 C23 1.448(8) . ?
C23 C27 1.486(8) . ?
C23 N44 1.328(8) . ?
C24 C25 1.412(9) . ?
C24 N44 1.333(8) . ?
C24 N45 1.355(7) . ?
C25 H25 0.9300 . ?
C25 C26 1.415(11) . ?
C26 H26 0.9300 . ?
C26 N46 1.356(11) . ?
C27 C28 1.376(7) . ?
C27 O48 1.352(8) . ?
C28 H28 0.9300 . ?
C28 C29 1.372(11) . ?
C29 H29 0.9300 . ?
C29 C30 1.368(13) . ?
C30 O48 1.345(9) . ?
C31 C32 1.474(7) . ?
C31 C35 1.358(8) . ?
C31 Fe50 2.036(4) . ?
C32 H32 0.9800 . ?
C32 C33 1.379(9) . ?
C32 Fe50 2.037(5) . ?
C33 H33 0.9800 . ?
C33 C34 1.461(10) . ?
C33 Fe50 2.033(7) . ?
C34 H34 0.9800 . ?
C34 C35 1.342(10) . ?
C34 Fe50 2.030(7) . ?
C35 H35 0.9800 . ?
C35 Fe50 2.045(4) . ?
C36 H36 0.9800 . ?
C36 C37 1.417(12) . ?
C36 C40 1.317(11) . ?
C36 Fe50 2.056(7) . ?
C37 H37 0.9800 . ?
C37 C38 1.370(10) . ?
C37 Fe50 2.074(5) . ?
C38 H38 0.9800 . ?
C38 C39 1.446(10) . ?
C38 Fe50 2.022(6) . ?
C39 H39 0.9800 . ?
C39 C40 1.311(10) . ?
C39 Fe50 2.028(7) . ?
C40 H40 0.9800 . ?
C40 Fe50 2.032(6) . ?
N41 N42 1.349(7) . ?
N45 N46 1.385(7) . ?

loop_
_geom_torsion_atom_site_label_1
_geom_torsion_atom_site_label_2
_geom_torsion_atom_site_label_3
_geom_torsion_atom_site_label_4
_geom_torsion
_geom_torsion_site_symmetry_1
_geom_torsion_site_symmetry_2
_geom_torsion_site_symmetry_3
_geom_torsion_site_symmetry_4
_geom_torsion_publ_flag
C1 C2 C3 C10 177.9(6) . . . . ?
C1 C2 C3 N43 1.1(7) . . . . ?
C1 C11 C12 C13 176.3(5) . . . . ?
C1 C11 C12 Fe49 -120.9(5) . . . . ?
C1 C11 C15 C14 -177.1(6) . . . . ?
C1 C11 C15 Fe49 121.4(7) . . . . ?
C1 N41 C4 C5 179.3(6) . . . . ?
C1 N41 C4 N43 1.9(6) . . . . ?
C1 N41 N42 C6 178.9(7) . . . . ?
C2 C3 C10 C9 -172.9(7) . . . . ?
C2 C3 C10 O47 9.9(6) . . . . ?
C2 C3 N43 C4 -0.6(7) . . . . ?
C3 C10 C9 C8 -178.0(9) . . . . ?
C3 C10 O47 C7 178.5(6) . . . . ?
C3 N43 C4 C5 -177.3(6) . . . . ?
C3 N43 C4 N41 -0.8(6) . . . . ?
C4 C5 C6 N42 -2.6(7) . . . . ?
C4 N41 N42 C6 2.6(6) . . . . ?
C5 C6 N42 N41 -0.0(7) . . . . ?
C7 C8 C9 C10 0.5(7) . . . . ?
C7 O47 C10 C9 0.6(6) . . . . ?
C8 C9 C10 O47 -0.7(7) . . . . ?
C11 C12 C13 C14 3.9(5) . . . . ?
C11 C12 C13 Fe49 61.9(4) . . . . ?
C11 C15 C14 C13 -2.3(6) . . . . ?
C11 C15 C14 Fe49 -61.7(5) . . . . ?
C12 C13 C14 C15 -1.2(6) . . . . ?
C12 C13 C14 Fe49 56.6(5) . . . . ?
C15 C14 C13 Fe49 -57.8(4) . . . . ?
C16 C17 C18 C19 -4.1(7) . . . . ?
C16 C17 C18 Fe49 55.5(5) . . . . ?
C16 C20 C19 C18 0.7(6) . . . . ?
C16 C20 C19 Fe49 -59.4(5) . . . . ?
C18 C19 C20 Fe49 60.1(5) . . . . ?
C21 C22 C23 C27 -179.6(5) . . . . ?
C21 C22 C23 N44 0.8(6) . . . . ?
C21 C31 C32 C33 -176.8(5) . . . . ?
C21 C31 C32 Fe50 124.4(6) . . . . ?
C21 C31 C35 C34 -179.9(6) . . . . ?
C21 C31 C35 Fe50 -126.1(7) . . . . ?
C21 N45 C24 C25 -177.7(6) . . . . ?
C21 N45 C24 N44 1.3(6) . . . . ?
C21 N45 N46 C26 -180.0(7) . . . . ?
C22 C23 C27 C28 -170.1(6) . . . . ?
C22 C23 C27 O48 7.8(6) . . . . ?
C22 C23 N44 C24 1.6(7) . . . . ?
C23 C27 C28 C29 177.4(8) . . . . ?
C23 C27 O48 C30 -178.2(6) . . . . ?
C23 N44 C24 C25 176.1(5) . . . . ?
C23 N44 C24 N45 -2.7(6) . . . . ?
C24 C25 C26 N46 3.4(6) . . . . ?
C24 N45 N46 C26 -2.2(5) . . . . ?
C25 C26 N46 N45 -0.9(7) . . . . ?
C27 C28 C29 C30 0.8(7) . . . . ?
C27 O48 C30 C29 0.3(6) . . . . ?
C28 C29 C30 O48 -0.7(7) . . . . ?
C31 C32 C33 C34 0.7(5) . . . . ?
C31 C32 C33 Fe50 -57.9(4) . . . . ?
C31 C35 C34 C33 -8.4(6) . . . . ?
C31 C35 C34 Fe50 53.7(5) . . . . ?
C32 C33 C34 C35 4.1(5) . . . . ?
C32 C33 C34 Fe50 -59.6(5) . . . . ?
C33 C34 C35 Fe50 -62.1(5) . . . . ?
C36 C37 C38 C39 -6.4(6) . . . . ?
C36 C37 C38 Fe50 56.8(5) . . . . ?
C36 C40 C39 C38 -2.3(6) . . . . ?
C36 C40 C39 Fe50 -60.9(6) . . . . ?
C37 C38 C39 C40 5.4(6) . . . . ?
C37 C38 C39 Fe50 65.5(5) . . . . ?
C38 C39 C40 Fe50 58.6(5) . . . . ?
